data_7125242
loop_
_publ_author_name
'Sarkar, Koushik'
'Paul, Mithun'
'Dastidar, Parthasarathi'

_publ_section_title
;
 Multifunctional single-layered vesicles derived from
 Cu(ii)-metal-organic-polyhedra.
;
_journal_issue 89
_journal_name_full 'Chemical communications (Cambridge, England)'
_journal_page_first 13124
_journal_page_last 13127
_journal_paper_doi 10.1039/c6cc07804d
_journal_volume 52
_journal_year 2016
_chemical_formula_moiety '0.5(C120 H120 Cu2 N24 O12), 2(N O3)'
_chemical_formula_sum 'C60 H60 Cu N14 O12'
_chemical_formula_weight 1232.76
_chemical_name_systematic CP3
_space_group_crystal_system monoclinic
_space_group_IT_number 15
_space_group_name_Hall '-C 2yc'
_space_group_name_H-M_alt 'C 1 2/c 1'
_atom_sites_solution_hydrogens geom
_audit_creation_date 2016-05-02
_audit_creation_method
;
Olex2 1.2
(compiled 2015.09.30 svn.r3233 for OlexSys, GUI svn.r5103)
;
_audit_update_record
;
2016-07-25 deposited with the CCDC.
2016-10-13 downloaded from the CCDC.
;
_cell_angle_alpha 90
_cell_angle_beta 108.369(19)
_cell_angle_gamma 90
_cell_formula_units_Z 4
_cell_length_a 35.509(10)
_cell_length_b 14.304(4)
_cell_length_c 15.395(4)
_cell_measurement_reflns_used 3073
_cell_measurement_temperature 100
_cell_measurement_theta_max 20.660
_cell_measurement_theta_min 2.305
_cell_volume 7421(4)
_computing_cell_refinement 'SAINT v8.34A (Bruker, 2013)'
_computing_data_reduction 'SAINT v8.34A (Bruker, 2013)'
_computing_molecular_graphics 'Olex2 (Dolomanov et al., 2009)'
_computing_publication_material 'Olex2 (Dolomanov et al., 2009)'
_computing_structure_refinement 'XL (Sheldrick, 2008)'
_computing_structure_solution 'ShelXS (Sheldrick, 2008)'
_diffrn_ambient_temperature 100
_diffrn_measured_fraction_theta_full 0.670
_diffrn_measured_fraction_theta_max 0.966
_diffrn_measurement_device_type 'Bruker APEX-II CCD'
_diffrn_measurement_method '\f and \w scans'
_diffrn_radiation_type MoK\a
_diffrn_radiation_wavelength 0.71073
_diffrn_reflns_av_R_equivalents 0.1386
_diffrn_reflns_av_unetI/netI 0.1310
_diffrn_reflns_Laue_measured_fraction_full 0.670
_diffrn_reflns_Laue_measured_fraction_max 0.966
_diffrn_reflns_limit_h_max 38
_diffrn_reflns_limit_h_min -38
_diffrn_reflns_limit_k_max 15
_diffrn_reflns_limit_k_min -15
_diffrn_reflns_limit_l_max 15
_diffrn_reflns_limit_l_min -16
_diffrn_reflns_number 16405
_diffrn_reflns_point_group_measured_fraction_full 0.670
_diffrn_reflns_point_group_measured_fraction_max 0.966
_diffrn_reflns_theta_full 26.000
_diffrn_reflns_theta_max 22.835
_diffrn_reflns_theta_min 1.547
_diffrn_standards_number 0
_exptl_absorpt_coefficient_mu 0.354
_exptl_absorpt_correction_T_max 0.7448
_exptl_absorpt_correction_T_min 0.4501
_exptl_absorpt_correction_type multi-scan
_exptl_absorpt_process_details
;
SADABS-2014/4 (Bruker,2014/4) was used for absorption correction.
wR2(int) was 0.1133 before and 0.0640 after correction.
The Ratio of minimum to maximum transmission is 0.6043.
The \l/2 correction factor is 0.00150.
;
_exptl_crystal_colour 'light violet'
_exptl_crystal_colour_modifier light
_exptl_crystal_colour_primary violet
_exptl_crystal_density_diffrn 1.103
_exptl_crystal_description block
_exptl_crystal_F_000 2572
_exptl_crystal_size_max 0.36
_exptl_crystal_size_mid 0.34
_exptl_crystal_size_min 0.2
_refine_diff_density_max 0.581
_refine_diff_density_min -0.600
_refine_diff_density_rms 0.092
_refine_ls_extinction_method none
_refine_ls_goodness_of_fit_ref 0.985
_refine_ls_hydrogen_treatment constr
_refine_ls_matrix_type full
_refine_ls_number_parameters 469
_refine_ls_number_reflns 4893
_refine_ls_number_restraints 0
_refine_ls_restrained_S_all 0.985
_refine_ls_R_factor_all 0.1559
_refine_ls_R_factor_gt 0.0844
_refine_ls_shift/su_max 0.000
_refine_ls_shift/su_mean 0.000
_refine_ls_structure_factor_coef Fsqd
_refine_ls_weighting_details 'w=1/[\s^2^(Fo^2^)+(0.1690P)^2^] where P=(Fo^2^+2Fc^2^)/3'
_refine_ls_weighting_scheme calc
_refine_ls_wR_factor_gt 0.2365
_refine_ls_wR_factor_ref 0.2962
_reflns_Friedel_coverage 0.000
_reflns_number_gt 2306
_reflns_number_total 4893
_reflns_threshold_expression 'I > 2\s(I)'
_cod_data_source_file c6cc07804d3.cif
_cod_data_source_block CP-3
_cod_original_sg_symbol_H-M 'C 2/c'
_cod_database_code 7125242
_shelxl_version_number 2014/6
_shelx_space_group_comment
;
The symmetry employed for this shelxl refinement is uniquely defined
by the following loop, which should always be used as a source of
symmetry information in preference to the above space-group names.
They are only intended as comments.
;
_olex2_refinement_description
;
1. Fixed Uiso
 At 1.2 times of:
  All C(H) groups, All C(H,H) groups, All N(H) groups
 At 1.5 times of:
  All C(H,H,H) groups
2. Rigid bond restraints
 N7, O6A
 with sigma for 1-2 distances of 0.01 and sigma for 1-3 distances of 0.01
 N7, O5A
 with sigma for 1-2 distances of 0.01 and sigma for 1-3 distances of 0.01
3. Others
 Sof(C30B)=Sof(H30B)=Sof(C24B)=Sof(H24B)=Sof(C28B)=Sof(H28B)=Sof(C29B)=
 Sof(H29B)=Sof(C23B)=Sof(H23B)=Sof(C21B)=Sof(H21B)=Sof(C22B)=Sof(H22B)=
 Sof(C27B)=Sof(H27B)=1-FVAR(1)
 Sof(C24A)=Sof(H24A)=Sof(C27A)=Sof(H27A)=Sof(C21A)=Sof(H21A)=Sof(C30A)=
 Sof(H30A)=Sof(C22A)=Sof(H22A)=Sof(C23A)=Sof(H23A)=Sof(C29A)=Sof(H29A)=
 Sof(C28A)=Sof(H28A)=FVAR(1)
 Sof(O5B)=Sof(O6B)=1-FVAR(2)
 Sof(O5A)=Sof(O6A)=FVAR(2)
4.a Secondary CH2 refined with riding coordinates:
 C8(H8A,H8B), C7(H7A,H7B), C9(H9A,H9B)
4.b Aromatic/amide H refined with riding coordinates:
 N2(H2), N6(H6), N4(H4), C15(H15), C16(H16), C18(H18), C17(H17), C24A(H24A),
 C27A(H27A), C21A(H21A), C30A(H30A), C22A(H22A), C30B(H30B), C23A(H23A),
 C24B(H24B), C28B(H28B), C29A(H29A), C29B(H29B), C23B(H23B), C21B(H21B),
 C22B(H22B), C27B(H27B), C28A(H28A)
4.c Idealised Me refined as rotating group:
 C12(H12A,H12B,H12C), C10(H10A,H10B,H10C), C11(H11A,H11B,H11C)
;
_olex2_submission_special_instructions 'No special instructions were received'

loop_
_space_group_symop_operation_xyz
'x, y, z'
'-x, y, -z+1/2'
'x+1/2, y+1/2, z'
'-x+1/2, y+1/2, -z+1/2'
'-x, -y, -z'
'x, -y, z-1/2'
'-x+1/2, -y+1/2, -z'
'x+1/2, -y+1/2, z-1/2'

loop_
_atom_site_label
_atom_site_type_symbol
_atom_site_fract_x
_atom_site_fract_y
_atom_site_fract_z
_atom_site_U_iso_or_equiv
_atom_site_adp_type
_atom_site_occupancy
_atom_site_site_symmetry_order
_atom_site_calc_flag
_atom_site_refinement_flags_posn
_atom_site_refinement_flags_adp
_atom_site_refinement_flags_occupancy
_atom_site_disorder_assembly
_atom_site_disorder_group
Cu1 Cu 0.5000 1.0000 0.5000 0.0586(6) Uani 1 2 d S T P A .
O2 O 0.87901(16) 0.7687(5) 0.6370(4) 0.0749(19) Uani 1 1 d . . . . .
O4 O 0.46853(19) 0.9562(5) 0.6166(4) 0.0707(18) Uani 1 1 d . . . . .
O3 O 0.80838(17) 0.4319(5) 0.3027(4) 0.0664(17) Uani 1 1 d . . . . .
N2 N 0.75293(19) 0.5113(4) 0.3052(4) 0.0516(17) Uani 1 1 d . . . . .
H2 H 0.7347 0.5525 0.2778 0.062 Uiso 1 1 calc R . . . .
N6 N 0.63872(18) 0.6380(5) 0.5547(4) 0.0558(18) Uani 1 1 d . . . . .
H6 H 0.6366 0.6721 0.5058 0.067 Uiso 1 1 calc R . . . .
N4 N 0.83293(18) 0.6830(5) 0.6775(4) 0.0515(18) Uani 1 1 d . . . . .
H4 H 0.8291 0.6410 0.7156 0.062 Uiso 1 1 calc R . . . .
N3 N 0.96084(18) 0.5739(5) 0.9002(4) 0.0458(16) Uani 1 1 d . . . . .
C3 C 0.7327(2) 0.6398(5) 0.5910(4) 0.044(2) Uani 1 1 d . . . . .
N5 N 0.5352(2) 0.8891(6) 0.5339(4) 0.063(2) Uani 1 1 d . . . . .
C1 C 0.7062(2) 0.5222(5) 0.4718(5) 0.0444(19) Uani 1 1 d . . . . .
C4 C 0.7672(2) 0.6442(5) 0.5643(5) 0.0445(19) Uani 1 1 d . . . . .
C6 C 0.7422(2) 0.5223(5) 0.4536(5) 0.046(2) Uani 1 1 d . . . . .
C5 C 0.7729(2) 0.5830(6) 0.5008(5) 0.047(2) Uani 1 1 d . . . . .
C20 C 0.9016(2) 0.6615(6) 0.7629(5) 0.0430(19) Uani 1 1 d . . . . .
C2 C 0.7028(2) 0.5753(6) 0.5448(5) 0.052(2) Uani 1 1 d . . . . .
C13 C 0.7840(3) 0.4997(6) 0.2733(5) 0.055(2) Uani 1 1 d . . . . .
C8 C 0.6675(2) 0.5619(6) 0.5784(5) 0.061(2) Uani 1 1 d . . . . .
H8A H 0.6540 0.5030 0.5525 0.073 Uiso 1 1 calc R . . . .
H8B H 0.6772 0.5551 0.6458 0.073 Uiso 1 1 calc R . . . .
O1 O 0.6189(2) 0.6147(6) 0.6763(5) 0.118(3) Uani 1 1 d . . . . .
C19 C 0.8699(2) 0.7117(6) 0.6865(5) 0.052(2) Uani 1 1 d . . . . .
C7 C 0.7480(2) 0.4599(6) 0.3818(5) 0.057(2) Uani 1 1 d . . . . .
H7A H 0.7717 0.4205 0.4089 0.069 Uiso 1 1 calc R . . . .
H7B H 0.7247 0.4179 0.3595 0.069 Uiso 1 1 calc R . . . .
C14 C 0.7897(2) 0.5649(5) 0.2083(5) 0.049(2) Uani 1 1 d . . . . .
C26 C 0.5880(2) 0.7378(6) 0.5805(5) 0.054(2) Uani 1 1 d . . . . .
C25 C 0.6159(3) 0.6565(6) 0.6051(6) 0.065(3) Uani 1 1 d . . . . .
C9 C 0.7987(2) 0.7210(6) 0.6048(5) 0.062(2) Uani 1 1 d . . . . .
H9A H 0.8079 0.7475 0.5556 0.074 Uiso 1 1 calc R . . . .
H9B H 0.7865 0.7721 0.6302 0.074 Uiso 1 1 calc R . . . .
C15 C 0.7587(3) 0.6225(7) 0.1539(6) 0.072(3) Uani 1 1 d . . . . .
H15 H 0.7327 0.6179 0.1582 0.086 Uiso 1 1 calc R . . . .
C12 C 0.7290(3) 0.7002(7) 0.6667(5) 0.074(3) Uani 1 1 d . . . . .
H12A H 0.7549 0.7060 0.7138 0.110 Uiso 1 1 calc GR . . . .
H12B H 0.7100 0.6721 0.6935 0.110 Uiso 1 1 calc GR . . . .
H12C H 0.7195 0.7623 0.6426 0.110 Uiso 1 1 calc GR . . . .
C10 C 0.8131(2) 0.5788(6) 0.4834(6) 0.065(2) Uani 1 1 d . . . . .
H10A H 0.8108 0.6076 0.4242 0.098 Uiso 1 1 calc GR . . . .
H10B H 0.8213 0.5134 0.4829 0.098 Uiso 1 1 calc GR . . . .
H10C H 0.8330 0.6126 0.5321 0.098 Uiso 1 1 calc GR . . . .
C11 C 0.6722(3) 0.4664(7) 0.4147(6) 0.078(3) Uani 1 1 d . . . . .
H11A H 0.6720 0.4675 0.3509 0.116 Uiso 1 1 calc GR . . . .
H11B H 0.6474 0.4930 0.4187 0.116 Uiso 1 1 calc GR . . . .
H11C H 0.6748 0.4017 0.4367 0.116 Uiso 1 1 calc GR . . . .
N1 N 0.8013(3) 0.6991(6) 0.0831(6) 0.090(3) Uani 1 1 d . . . . .
N7 N 0.4420(4) 0.9098(10) 0.6305(8) 0.118(4) Uani 1 1 d . U . . .
C16 C 0.7670(4) 0.6842(8) 0.0955(6) 0.088(3) Uani 1 1 d . . . . .
H16 H 0.7454 0.7209 0.0595 0.106 Uiso 1 1 calc R . . . .
C18 C 0.8259(3) 0.5816(7) 0.1970(8) 0.083(3) Uani 1 1 d . . . . .
H18 H 0.8485 0.5495 0.2351 0.099 Uiso 1 1 calc R . . . .
C17 C 0.8306(4) 0.6421(9) 0.1335(8) 0.100(4) Uani 1 1 d . . . . .
H17 H 0.8557 0.6447 0.1238 0.119 Uiso 1 1 calc R . . . .
C24A C 0.8952(5) 0.6180(16) 0.8355(12) 0.054(5) Uani 0.526(13) 1 d . . . A 1
H24A H 0.8694 0.6179 0.8415 0.064 Uiso 0.526(13) 1 calc R . . A 1
C27A C 0.5747(5) 0.7840(14) 0.6469(12) 0.050(5) Uani 0.526(13) 1 d . . . A 1
H27A H 0.5862 0.7707 0.7103 0.060 Uiso 0.526(13) 1 calc R . . A 1
C21A C 0.9433(5) 0.6720(15) 0.7688(11) 0.056(5) Uani 0.526(13) 1 d . . . A 1
H21A H 0.9512 0.7086 0.7261 0.067 Uiso 0.526(13) 1 calc R . . A 1
C30A C 0.5708(6) 0.7646(14) 0.4906(13) 0.067(6) Uani 0.526(13) 1 d . . . A 1
H30A H 0.5776 0.7334 0.4431 0.080 Uiso 0.526(13) 1 calc R . . A 1
C22A C 0.9707(5) 0.6255(15) 0.8404(13) 0.065(6) Uani 0.526(13) 1 d . . . A 1
H22A H 0.9980 0.6314 0.8464 0.078 Uiso 0.526(13) 1 calc R . . A 1
C30B C 0.5282(8) 0.812(2) 0.571(2) 0.087(8) Uani 0.474(13) 1 d . . . A 2
H30B H 0.5035 0.8083 0.5822 0.105 Uiso 0.474(13) 1 calc R . . A 2
C23A C 0.9250(5) 0.5754(19) 0.8985(11) 0.062(6) Uani 0.526(13) 1 d . . . A 1
H23A H 0.9187 0.5433 0.9462 0.075 Uiso 0.526(13) 1 calc R . . A 1
C24B C 0.9235(6) 0.6037(16) 0.7411(11) 0.057(6) Uani 0.474(13) 1 d . . . A 2
H24B H 0.9210 0.5929 0.6786 0.069 Uiso 0.474(13) 1 calc R . . A 2
C28B C 0.5980(8) 0.8120(19) 0.5392(19) 0.087(8) Uani 0.474(13) 1 d . . . A 2
H28B H 0.6216 0.8113 0.5229 0.104 Uiso 0.474(13) 1 calc R . . A 2
C29A C 0.5445(5) 0.8343(13) 0.4703(10) 0.066(6) Uani 0.526(13) 1 d . . . A 1
H29A H 0.5313 0.8470 0.4075 0.079 Uiso 0.526(13) 1 calc R . . A 1
O5A O 0.4460(7) 0.823(2) 0.6274(19) 0.212(12) Uiso 0.64(3) 1 d . U . B 1
O6A O 0.4213(7) 0.9527(18) 0.669(2) 0.211(13) Uiso 0.64(3) 1 d . U . B 1
C29B C 0.5526(9) 0.7371(17) 0.594(2) 0.093(9) Uani 0.474(13) 1 d . . . A 2
H29B H 0.5446 0.6837 0.6206 0.112 Uiso 0.474(13) 1 calc R . . A 2
C23B C 0.9520(6) 0.555(3) 0.8108(12) 0.094(10) Uani 0.474(13) 1 d . . . A 2
H23B H 0.9659 0.5055 0.7934 0.113 Uiso 0.474(13) 1 calc R . . A 2
C21B C 0.9064(7) 0.690(3) 0.8493(17) 0.092(9) Uani 0.474(13) 1 d . . . A 2
H21B H 0.8910 0.7381 0.8643 0.111 Uiso 0.474(13) 1 calc R . . A 2
C22B C 0.9371(8) 0.6406(19) 0.9155(15) 0.071(7) Uani 0.474(13) 1 d . . . A 2
H22B H 0.9413 0.6567 0.9778 0.085 Uiso 0.474(13) 1 calc R . . A 2
C27B C 0.5731(7) 0.8905(14) 0.5201(15) 0.076(7) Uani 0.474(13) 1 d . . . A 2
H27B H 0.5816 0.9458 0.4976 0.091 Uiso 0.474(13) 1 calc R . . A 2
C28A C 0.5472(6) 0.8436(14) 0.6193(13) 0.053(5) Uani 0.526(13) 1 d . . . A 1
H28A H 0.5331 0.8593 0.6606 0.064 Uiso 0.526(13) 1 calc R . . A 1
O5B O 0.4067(10) 0.9393(19) 0.582(2) 0.131(16) Uiso 0.36(3) 1 d . . . B 2
O6B O 0.4419(11) 0.850(3) 0.683(3) 0.174(17) Uiso 0.36(3) 1 d . . . B 2

loop_
_atom_site_aniso_label
_atom_site_aniso_U_11
_atom_site_aniso_U_22
_atom_site_aniso_U_33
_atom_site_aniso_U_23
_atom_site_aniso_U_13
_atom_site_aniso_U_12
Cu1 0.0422(9) 0.0772(12) 0.0401(8) -0.0176(7) -0.0106(6) 0.0117(7)
O2 0.063(4) 0.094(5) 0.069(4) 0.049(4) 0.022(3) 0.021(3)
O4 0.058(4) 0.100(5) 0.053(4) -0.001(4) 0.017(3) -0.011(4)
O3 0.056(4) 0.086(5) 0.057(4) -0.009(3) 0.018(3) 0.007(4)
N2 0.054(4) 0.059(5) 0.040(4) -0.005(3) 0.013(3) 0.012(3)
N6 0.057(4) 0.067(5) 0.044(4) 0.023(4) 0.016(3) 0.028(4)
N4 0.050(4) 0.065(5) 0.026(3) 0.016(3) -0.008(3) -0.001(3)
N3 0.036(4) 0.051(5) 0.044(4) 0.004(3) 0.003(3) -0.004(3)
C3 0.053(5) 0.043(5) 0.024(4) 0.004(4) -0.005(4) 0.024(4)
N5 0.042(4) 0.092(7) 0.045(5) -0.011(4) 0.002(3) 0.008(4)
C1 0.033(4) 0.053(5) 0.038(4) 0.001(4) -0.001(3) 0.007(4)
C4 0.042(5) 0.049(5) 0.027(4) 0.006(4) -0.011(3) 0.011(4)
C6 0.050(5) 0.050(5) 0.032(4) 0.003(4) 0.005(4) 0.013(4)
C5 0.039(4) 0.072(6) 0.022(4) 0.010(4) -0.004(3) 0.010(4)
C20 0.039(5) 0.049(5) 0.035(5) 0.009(4) 0.003(4) -0.001(4)
C2 0.052(5) 0.060(6) 0.038(5) 0.023(4) 0.004(4) 0.025(4)
C13 0.054(5) 0.064(6) 0.044(5) -0.022(5) 0.013(4) -0.008(5)
C8 0.061(5) 0.076(7) 0.048(5) 0.017(5) 0.019(4) 0.018(5)
O1 0.140(7) 0.135(7) 0.115(6) 0.068(5) 0.089(5) 0.086(6)
C19 0.047(5) 0.074(6) 0.028(4) 0.013(4) 0.003(4) 0.004(4)
C7 0.062(5) 0.062(6) 0.052(5) -0.001(5) 0.024(4) 0.013(4)
C14 0.064(6) 0.038(5) 0.050(5) -0.014(4) 0.026(4) 0.005(4)
C26 0.048(5) 0.073(7) 0.042(5) 0.021(5) 0.017(4) 0.010(5)
C25 0.075(6) 0.071(7) 0.056(6) 0.026(5) 0.033(5) 0.037(5)
C9 0.045(5) 0.088(7) 0.033(4) 0.012(4) -0.016(4) 0.010(5)
C15 0.079(7) 0.102(8) 0.038(5) 0.004(5) 0.024(5) -0.003(6)
C12 0.077(6) 0.102(7) 0.028(4) -0.001(5) -0.004(4) 0.036(6)
C10 0.051(5) 0.084(7) 0.052(5) -0.005(5) 0.004(4) 0.012(5)
C11 0.065(6) 0.084(7) 0.074(6) 0.002(6) 0.008(5) -0.001(5)
N1 0.109(8) 0.085(7) 0.084(6) 0.004(5) 0.042(6) -0.010(6)
N7 0.131(11) 0.129(11) 0.098(8) 0.004(9) 0.044(8) 0.014(9)
C16 0.096(9) 0.114(9) 0.051(6) 0.008(6) 0.019(6) 0.012(7)
C18 0.074(7) 0.081(8) 0.104(8) 0.008(6) 0.045(6) 0.017(6)
C17 0.082(8) 0.129(11) 0.100(9) 0.010(8) 0.046(7) 0.003(8)
C24A 0.033(10) 0.089(15) 0.043(10) 0.027(11) 0.017(8) 0.007(10)
C27A 0.062(12) 0.047(12) 0.045(10) 0.014(9) 0.023(9) 0.023(11)
C21A 0.033(9) 0.074(15) 0.056(11) 0.015(10) 0.007(8) 0.018(9)
C30A 0.063(13) 0.066(14) 0.068(13) 0.004(11) 0.015(10) 0.033(12)
C22A 0.036(10) 0.100(16) 0.051(11) 0.032(12) 0.003(9) -0.006(10)
C30B 0.062(16) 0.08(2) 0.11(2) -0.023(18) 0.018(16) -0.031(16)
C23A 0.030(11) 0.13(2) 0.027(9) 0.019(12) 0.003(7) 0.014(12)
C24B 0.068(14) 0.067(15) 0.025(9) 0.015(10) -0.002(9) 0.026(13)
C28B 0.076(18) 0.09(2) 0.11(2) 0.023(18) 0.054(17) 0.055(16)
C29A 0.083(14) 0.078(14) 0.035(9) -0.003(9) 0.018(9) 0.041(12)
C29B 0.10(2) 0.047(16) 0.15(3) 0.040(18) 0.08(2) 0.036(16)
C23B 0.045(13) 0.20(3) 0.030(11) -0.006(15) -0.002(9) 0.028(17)
C21B 0.067(16) 0.15(3) 0.058(16) 0.029(19) 0.012(12) 0.026(18)
C22B 0.073(17) 0.077(18) 0.045(13) 0.002(13) -0.007(11) -0.005(15)
C27B 0.090(17) 0.038(12) 0.100(17) 0.000(12) 0.030(14) -0.015(12)
C28A 0.044(12) 0.067(14) 0.052(11) -0.008(11) 0.019(9) 0.022(11)

loop_
_atom_type_symbol
_atom_type_description
_atom_type_scat_dispersion_real
_atom_type_scat_dispersion_imag
_atom_type_scat_source
C C 0.0033 0.0016 'International Tables Vol C Tables 4.2.6.8 and 6.1.1.4'
H H 0.0000 0.0000 'International Tables Vol C Tables 4.2.6.8 and 6.1.1.4'
Cu Cu 0.3201 1.2651 'International Tables Vol C Tables 4.2.6.8 and 6.1.1.4'
N N 0.0061 0.0033 'International Tables Vol C Tables 4.2.6.8 and 6.1.1.4'
O O 0.0106 0.0060 'International Tables Vol C Tables 4.2.6.8 and 6.1.1.4'

loop_
_geom_angle_atom_site_label_1
_geom_angle_atom_site_label_2
_geom_angle_atom_site_label_3
_geom_angle
_geom_angle_site_symmetry_1
_geom_angle_site_symmetry_3
N3 Cu1 N3 180.0(3) 4_656 8_465
N5 Cu1 N3 89.6(3) . 4_656
N5 Cu1 N3 90.4(3) 5_676 4_656
N5 Cu1 N3 90.4(3) . 8_465
N5 Cu1 N3 89.6(3) 5_676 8_465
N5 Cu1 N5 180.0(5) . 5_676
C13 N2 H2 118.1 . .
C13 N2 C7 123.8(7) . .
C7 N2 H2 118.1 . .
C8 N6 H6 119.4 . .
C25 N6 H6 119.4 . .
C25 N6 C8 121.2(6) . .
C19 N4 H4 119.6 . .
C19 N4 C9 120.8(6) . .
C9 N4 H4 119.6 . .
C22A N3 Cu1 123.9(9) . 4_646
C23A N3 Cu1 118.2(10) . 4_646
C23A N3 C22A 117.8(13) . .
C23B N3 Cu1 124.1(12) . 4_646
C22B N3 Cu1 124.0(10) . 4_646
C22B N3 C23B 111.5(15) . .
C4 C3 C2 117.7(7) . .
C4 C3 C12 120.1(7) . .
C2 C3 C12 122.2(8) . .
C30B N5 Cu1 126.8(13) . .
C30B N5 C27B 113.6(16) . .
C29A N5 Cu1 122.8(8) . .
C29A N5 C28A 109.5(11) . .
C27B N5 Cu1 119.6(10) . .
C28A N5 Cu1 126.5(8) . .
C6 C1 C2 118.7(7) . .
C6 C1 C11 120.6(7) . .
C2 C1 C11 120.8(7) . .
C3 C4 C9 119.7(7) . .
C5 C4 C3 120.9(7) . .
C5 C4 C9 119.3(7) . .
C1 C6 C5 120.6(7) . .
C1 C6 C7 120.0(7) . .
C5 C6 C7 119.3(7) . .
C4 C5 C6 119.9(7) . .
C4 C5 C10 120.1(7) . .
C6 C5 C10 120.0(7) . .
C24A C20 C19 125.1(9) . .
C24A C20 C21A 115.1(11) . .
C21A C20 C19 119.1(8) . .
C24B C20 C19 118.3(10) . .
C24B C20 C21B 124.7(15) . .
C21B C20 C19 116.7(13) . .
C3 C2 C8 118.8(7) . .
C1 C2 C3 121.2(7) . .
C1 C2 C8 119.9(8) . .
O3 C13 N2 120.1(8) . .
O3 C13 C14 120.7(7) . .
N2 C13 C14 119.1(8) . .
N6 C8 C2 114.4(7) . .
N6 C8 H8A 108.7 . .
N6 C8 H8B 108.7 . .
C2 C8 H8A 108.7 . .
C2 C8 H8B 108.7 . .
H8A C8 H8B 107.6 . .
O2 C19 N4 125.5(7) . .
O2 C19 C20 121.0(7) . .
N4 C19 C20 113.3(7) . .
N2 C7 C6 112.5(7) . .
N2 C7 H7A 109.1 . .
N2 C7 H7B 109.1 . .
C6 C7 H7A 109.1 . .
C6 C7 H7B 109.1 . .
H7A C7 H7B 107.8 . .
C15 C14 C13 122.6(8) . .
C18 C14 C13 123.3(9) . .
C18 C14 C15 114.0(8) . .
C27A C26 C25 121.6(9) . .
C30A C26 C25 121.3(10) . .
C30A C26 C27A 116.8(11) . .
C28B C26 C25 118.9(11) . .
C29B C26 C25 122.2(12) . .
C29B C26 C28B 118.8(15) . .
N6 C25 C26 119.3(7) . .
O1 C25 N6 122.3(7) . .
O1 C25 C26 118.1(7) . .
N4 C9 C4 111.2(7) . .
N4 C9 H9A 109.4 . .
N4 C9 H9B 109.4 . .
C4 C9 H9A 109.4 . .
C4 C9 H9B 109.4 . .
H9A C9 H9B 108.0 . .
C14 C15 H15 120.7 . .
C16 C15 C14 118.7(9) . .
C16 C15 H15 120.7 . .
C3 C12 H12A 109.5 . .
C3 C12 H12B 109.5 . .
C3 C12 H12C 109.5 . .
H12A C12 H12B 109.5 . .
H12A C12 H12C 109.5 . .
H12B C12 H12C 109.5 . .
C5 C10 H10A 109.5 . .
C5 C10 H10B 109.5 . .
C5 C10 H10C 109.5 . .
H10A C10 H10B 109.5 . .
H10A C10 H10C 109.5 . .
H10B C10 H10C 109.5 . .
C1 C11 H11A 109.5 . .
C1 C11 H11B 109.5 . .
C1 C11 H11C 109.5 . .
H11A C11 H11B 109.5 . .
H11A C11 H11C 109.5 . .
H11B C11 H11C 109.5 . .
C16 N1 C17 113.6(9) . .
O4 N7 O5A 115.3(16) . .
O4 N7 O6A 114.8(16) . .
O4 N7 O5B 112.2(16) . .
O5A N7 O6A 127(2) . .
O6B N7 O4 133(2) . .
O6B N7 O5B 114(2) . .
C15 C16 H16 116.2 . .
N1 C16 C15 127.5(10) . .
N1 C16 H16 116.2 . .
C14 C18 H18 118.8 . .
C17 C18 C14 122.5(10) . .
C17 C18 H18 118.8 . .
N1 C17 H17 118.3 . .
C18 C17 N1 123.3(10) . .
C18 C17 H17 118.3 . .
C20 C24A H24A 119.8 . .
C23A C24A C20 120.4(15) . .
C23A C24A H24A 119.8 . .
C26 C27A H27A 121.0 . .
C28A C27A C26 118.0(15) . .
C28A C27A H27A 121.0 . .
C20 C21A H21A 121.9 . .
C22A C21A C20 116.3(14) . .
C22A C21A H21A 121.9 . .
C26 C30A H30A 120.0 . .
C29A C30A C26 120.0(15) . .
C29A C30A H30A 120.0 . .
N3 C22A C21A 123.5(15) . .
N3 C22A H22A 118.2 . .
C21A C22A H22A 118.2 . .
N5 C30B H30B 116.9 . .
N5 C30B C29B 126(2) . .
C29B C30B H30B 116.9 . .
N3 C23A C24A 125.7(16) . .
N3 C23A H23A 117.1 . .
C24A C23A H23A 117.1 . .
C20 C24B H24B 120.7 . .
C20 C24B C23B 118.7(16) . .
C23B C24B H24B 120.7 . .
C26 C28B H28B 120.3 . .
C26 C28B C27B 119.4(18) . .
C27B C28B H28B 120.3 . .
N5 C29A H29A 117.7 . .
C30A C29A N5 124.5(14) . .
C30A C29A H29A 117.7 . .
C26 C29B C30B 120(2) . .
C26 C29B H29B 119.9 . .
C30B C29B H29B 119.9 . .
N3 C23B C24B 124(2) . .
N3 C23B H23B 117.8 . .
C24B C23B H23B 117.8 . .
C20 C21B H21B 123.7 . .
C20 C21B C22B 113(2) . .
C22B C21B H21B 123.7 . .
N3 C22B C21B 128(2) . .
N3 C22B H22B 116.2 . .
C21B C22B H22B 116.2 . .
N5 C27B H27B 119.4 . .
C28B C27B N5 121.2(18) . .
C28B C27B H27B 119.4 . .
N5 C28A H28A 116.6 . .
C27A C28A N5 126.8(14) . .
C27A C28A H28A 116.6 . .

loop_
_geom_bond_atom_site_label_1
_geom_bond_atom_site_label_2
_geom_bond_distance
_geom_bond_site_symmetry_2
Cu1 N3 2.016(6) 8_465
Cu1 N3 2.016(6) 4_656
Cu1 N5 1.986(8) .
Cu1 N5 1.986(8) 5_676
O2 C19 1.228(9) .
O4 N7 1.225(13) .
O3 C13 1.284(10) .
N2 H2 0.8800 .
N2 C13 1.351(10) .
N2 C7 1.447(10) .
N6 H6 0.8800 .
N6 C8 1.459(9) .
N6 C25 1.313(9) .
N4 H4 0.8800 .
N4 C19 1.340(9) .
N4 C9 1.472(9) .
N3 Cu1 2.016(6) 4_646
N3 C22A 1.310(17) .
N3 C23A 1.264(18) .
N3 C23B 1.34(2) .
N3 C22B 1.34(3) .
C3 C4 1.413(10) .
C3 C2 1.416(11) .
C3 C12 1.490(10) .
N5 C30B 1.29(3) .
N5 C29A 1.373(16) .
N5 C27B 1.42(2) .
N5 C28A 1.407(19) .
C1 C6 1.392(10) .
C1 C2 1.392(10) .
C1 C11 1.483(11) .
C4 C5 1.373(10) .
C4 C9 1.551(11) .
C6 C5 1.404(10) .
C6 C7 1.485(10) .
C5 C10 1.535(10) .
C20 C19 1.528(10) .
C20 C24A 1.360(18) .
C20 C21A 1.461(18) .
C20 C24B 1.251(18) .
C20 C21B 1.35(3) .
C2 C8 1.511(10) .
C13 C14 1.428(11) .
C8 H8A 0.9900 .
C8 H8B 0.9900 .
O1 C25 1.224(9) .
C7 H7A 0.9900 .
C7 H7B 0.9900 .
C14 C15 1.418(12) .
C14 C18 1.372(11) .
C26 C25 1.496(11) .
C26 C27A 1.418(19) .
C26 C30A 1.38(2) .
C26 C28B 1.34(3) .
C26 C29B 1.34(3) .
C9 H9A 0.9900 .
C9 H9B 0.9900 .
C15 H15 0.9500 .
C15 C16 1.357(13) .
C12 H12A 0.9800 .
C12 H12B 0.9800 .
C12 H12C 0.9800 .
C10 H10A 0.9800 .
C10 H10B 0.9800 .
C10 H10C 0.9800 .
C11 H11A 0.9800 .
C11 H11B 0.9800 .
C11 H11C 0.9800 .
N1 C16 1.309(12) .
N1 C17 1.357(13) .
N7 O5A 1.25(3) .
N7 O6A 1.25(3) .
N7 O5B 1.31(3) .
N7 O6B 1.18(4) .
C16 H16 0.9500 .
C18 H18 0.9500 .
C18 C17 1.355(14) .
C17 H17 0.9500 .
C24A H24A 0.9500 .
C24A C23A 1.34(2) .
C27A H27A 0.9500 .
C27A C28A 1.26(2) .
C21A H21A 0.9500 .
C21A C22A 1.39(2) .
C30A H30A 0.9500 .
C30A C29A 1.33(2) .
C22A H22A 0.9500 .
C30B H30B 0.9500 .
C30B C29B 1.36(3) .
C23A H23A 0.9500 .
C24B H24B 0.9500 .
C24B C23B 1.40(3) .
C28B H28B 0.9500 .
C28B C27B 1.40(3) .
C29A H29A 0.9500 .
C29B H29B 0.9500 .
C23B H23B 0.9500 .
C21B H21B 0.9500 .
C21B C22B 1.43(3) .
C22B H22B 0.9500 .
C27B H27B 0.9500 .
C28A H28A 0.9500 .

loop_
_geom_torsion_atom_site_label_1
_geom_torsion_atom_site_label_2
_geom_torsion_atom_site_label_3
_geom_torsion_atom_site_label_4
_geom_torsion
_geom_torsion_site_symmetry_1
Cu1 N3 C22A C21A 176.3(14) 4_646
Cu1 N3 C23A C24A -177.5(19) 4_646
Cu1 N3 C23B C24B 177.2(19) 4_646
Cu1 N3 C22B C21B -174(2) 4_646
Cu1 N5 C30B C29B -179(2) .
Cu1 N5 C29A C30A 173.7(16) .
Cu1 N5 C27B C28B -176.9(19) .
Cu1 N5 C28A C27A -166.6(18) .
O3 C13 C14 C15 160.7(7) .
O3 C13 C14 C18 -23.4(12) .
N2 C13 C14 C15 -20.7(11) .
N2 C13 C14 C18 155.1(8) .
C3 C4 C5 C6 7.5(10) .
C3 C4 C5 C10 -170.6(7) .
C3 C4 C9 N4 101.9(8) .
C3 C2 C8 N6 75.2(9) .
N5 C30B C29B C26 0(5) .
C1 C6 C5 C4 -1.2(11) .
C1 C6 C5 C10 176.9(7) .
C1 C6 C7 N2 114.3(8) .
C1 C2 C8 N6 -107.0(8) .
C4 C3 C2 C1 -4.0(10) .
C4 C3 C2 C8 173.8(6) .
C6 C1 C2 C3 10.1(11) .
C6 C1 C2 C8 -167.7(7) .
C5 C4 C9 N4 -79.9(8) .
C5 C6 C7 N2 -63.9(9) .
C20 C24A C23A N3 3(4) .
C20 C21A C22A N3 0(3) .
C20 C24B C23B N3 -8(4) .
C20 C21B C22B N3 2(4) .
C2 C3 C4 C5 -4.9(10) .
C2 C3 C4 C9 173.2(6) .
C2 C1 C6 C5 -7.5(11) .
C2 C1 C6 C7 174.4(7) .
C13 N2 C7 C6 126.1(8) .
C13 C14 C15 C16 178.3(8) .
C13 C14 C18 C17 178.4(9) .
C8 N6 C25 O1 3.9(15) .
C8 N6 C25 C26 177.3(8) .
C19 N4 C9 C4 142.0(7) .
C19 C20 C24A C23A 179.5(17) .
C19 C20 C21A C22A 179.3(14) .
C19 C20 C24B C23B -178.1(19) .
C19 C20 C21B C22B -178.8(18) .
C7 N2 C13 O3 9.5(11) .
C7 N2 C13 C14 -169.1(7) .
C7 C6 C5 C4 177.0(7) .
C7 C6 C5 C10 -4.9(10) .
C14 C15 C16 N1 -1.0(15) .
C14 C18 C17 N1 7.8(18) .
C26 C27A C28A N5 -19(3) .
C26 C30A C29A N5 6(3) .
C26 C28B C27B N5 -7(4) .
C25 N6 C8 C2 -153.3(8) .
C25 C26 C27A C28A -170.6(16) .
C25 C26 C30A C29A 176.6(16) .
C25 C26 C28B C27B -176.7(19) .
C25 C26 C29B C30B -180(2) .
C9 N4 C19 O2 -1.1(13) .
C9 N4 C19 C20 -177.5(7) .
C9 C4 C5 C6 -170.6(6) .
C9 C4 C5 C10 11.3(10) .
C15 C14 C18 C17 -5.4(14) .
C12 C3 C4 C5 173.8(7) .
C12 C3 C4 C9 -8.1(10) .
C12 C3 C2 C1 177.3(7) .
C12 C3 C2 C8 -4.9(10) .
C11 C1 C6 C5 172.8(7) .
C11 C1 C6 C7 -5.4(11) .
C11 C1 C2 C3 -170.2(7) .
C11 C1 C2 C8 12.1(11) .
C16 N1 C17 C18 -5.9(16) .
C18 C14 C15 C16 2.1(12) .
C17 N1 C16 C15 2.6(16) .
C24A C20 C19 O2 161.1(14) .
C24A C20 C19 N4 -22.3(17) .
C24A C20 C21A C22A 9(2) .
C27A C26 C25 N6 -154.6(13) .
C27A C26 C25 O1 19.1(17) .
C27A C26 C30A C29A 3(3) .
C21A C20 C19 O2 -8.5(15) .
C21A C20 C19 N4 168.1(12) .
C21A C20 C24A C23A -11(3) .
C30A C26 C25 N6 32.5(18) .
C30A C26 C25 O1 -153.8(15) .
C30A C26 C27A C28A 3(3) .
C22A N3 C23A C24A 7(3) .
C30B N5 C27B C28B 4(3) .
C23A N3 C22A C21A -8(3) .
C24B C20 C19 O2 -68.2(17) .
C24B C20 C19 N4 108.4(15) .
C24B C20 C21B C22B -6(3) .
C28B C26 C25 N6 -30(2) .
C28B C26 C25 O1 143.7(18) .
C28B C26 C29B C30B -3(4) .
C29A N5 C28A C27A 26(3) .
C29B C26 C25 N6 147(2) .
C29B C26 C25 O1 -40(2) .
C29B C26 C28B C27B 7(4) .
C23B N3 C22B C21B -1(4) .
C21B C20 C19 O2 105.3(18) .
C21B C20 C19 N4 -78.1(18) .
C21B C20 C24B C23B 9(3) .
C22B N3 C23B C24B 5(3) .
C27B N5 C30B C29B -1(4) .
C28A N5 C29A C30A -19(3) .
